data_4311136
loop_
_publ_author_name
'Eduardo J. Fern\'andez'
'Jos\'e M. L\'opez-de-Luzuriaga'
'Miguel Monge'
'Manuel Montiel'
'M. Elena Olmos'
'Javier P\'erez'
'Antonio Laguna'
'Fernando Mendizabal'
'Ahmed A. Mohamed'
'John P. Fackler'

_publ_section_title
;
 A Detailed Study of the Vapochromic Behavior of {Tl[Au(C6Cl5)2]}n
;
_journal_name_full 'Inorganic Chemistry'
_journal_page_first 3573
_journal_page_last 3581
_journal_paper_doi 10.1021/ic0499446
_journal_volume 43
_journal_year 2004
_chemical_formula_sum 'C28 H8 Au2 Cl20 O Tl2'
_chemical_formula_weight 1872.02
_chemical_name_systematic
; 
 ? 
;
_space_group_IT_number 2
_symmetry_cell_setting triclinic
_symmetry_space_group_name_Hall '-P 1'
_symmetry_space_group_name_H-M 'P -1'
_atom_sites_solution_hydrogens riding
_atom_sites_solution_primary direct
_atom_sites_solution_secondary difmap
_audit_creation_method SHELXL-97
_cell_angle_alpha 96.7187(7)
_cell_angle_beta 92.5886(6)
_cell_angle_gamma 98.5911(8)
_cell_formula_units_Z 2
_cell_length_a 8.9296(1)
_cell_length_b 11.2457(1)
_cell_length_c 21.2465(3)
_cell_measurement_reflns_used 9084
_cell_measurement_temperature 173(2)
_cell_measurement_theta_max 27.92
_cell_measurement_theta_min 1.85
_cell_volume 2090.87(4)
_computing_cell_refinement 'Denzo and Scalepack (Otwinowski and Minor,1997)'
_computing_data_collection 'Nonius KappaCCD'
_computing_data_reduction 'Denzo and Scalepack (Otwinowski and Minor,1997)'
_computing_molecular_graphics 'ORTEP-III for Windows'
_computing_publication_material SHELXL-97
_computing_structure_refinement 'SHELXL-97 (Sheldrick, 1997)'
_computing_structure_solution 'SHELXS-97 (Sheldrick, 1990)'
_diffrn_ambient_temperature 173(2)
_diffrn_detector_area_resol_mean 9
_diffrn_measured_fraction_theta_full 0.992
_diffrn_measured_fraction_theta_max 0.992
_diffrn_measurement_device_type 'Nonius KappaCCD'
_diffrn_measurement_method '\f & \w-scan'
_diffrn_radiation_monochromator graphite
_diffrn_radiation_source 'fine-focus sealed tube'
_diffrn_radiation_type MoK\a
_diffrn_radiation_wavelength 0.71073
_diffrn_reflns_av_R_equivalents 0.0520
_diffrn_reflns_av_sigmaI/netI 0.0334
_diffrn_reflns_limit_h_max 11
_diffrn_reflns_limit_h_min -11
_diffrn_reflns_limit_k_max 14
_diffrn_reflns_limit_k_min -14
_diffrn_reflns_limit_l_max 27
_diffrn_reflns_limit_l_min -27
_diffrn_reflns_number 30489
_diffrn_reflns_theta_full 27.92
_diffrn_reflns_theta_max 27.92
_diffrn_reflns_theta_min 0.21
_exptl_absorpt_coefficient_mu 15.986
_exptl_absorpt_correction_T_max 0.3612
_exptl_absorpt_correction_T_min 0.1423
_exptl_absorpt_correction_type multi-scan
_exptl_absorpt_process_details 'Sortav Blessing (1995)'
_exptl_crystal_colour yellow
_exptl_crystal_density_diffrn 2.973
_exptl_crystal_density_method 'not measured'
_exptl_crystal_description plate
_exptl_crystal_F_000 1688
_exptl_crystal_size_max 0.20
_exptl_crystal_size_mid 0.20
_exptl_crystal_size_min 0.08
_refine_diff_density_max 1.819
_refine_diff_density_min -2.895
_refine_diff_density_rms 0.226
_refine_ls_extinction_coef 0.00048(5)
_refine_ls_extinction_expression Fc^*^=kFc[1+0.001xFc^2^\l^3^/sin(2\q)]^-1/4^
_refine_ls_extinction_method SHELXL
_refine_ls_goodness_of_fit_ref 1.039
_refine_ls_hydrogen_treatment mixed
_refine_ls_matrix_type full
_refine_ls_number_parameters 479
_refine_ls_number_reflns 9932
_refine_ls_number_restraints 138
_refine_ls_restrained_S_all 1.034
_refine_ls_R_factor_all 0.0439
_refine_ls_R_factor_gt 0.0346
_refine_ls_shift/su_max 0.002
_refine_ls_shift/su_mean 0.000
_refine_ls_structure_factor_coef Fsqd
_refine_ls_weighting_details 'calc w=1/[\s^2^(Fo^2^)+(0.0448P)^2^+10.6454P] where P=(Fo^2^+2Fc^2^)/3'
_refine_ls_weighting_scheme calc
_refine_ls_wR_factor_gt 0.0804
_refine_ls_wR_factor_ref 0.0850
_reflns_number_gt 8607
_reflns_number_total 9932
_reflns_threshold_expression >2sigma(I)
_cod_data_source_file ic0499446si20040114_095016_3.cif
_cod_data_source_block 1+THF
_cod_depositor_comments
;
The following automatic conversions were performed:
'_symmetry_cell_setting' value 'Triclinic' changed to 'triclinic'
according to '/home/saulius/struct/CIF-dictionaries/cif_core.dic'
dictionary named 'cif_core.dic' version 2.4.1 from
2010-06-29.

'_exptl_absorpt_correction_type' value 'multiscan' changed to
'multi-scan' according to
'/home/saulius/struct/CIF-dictionaries/cif_core.dic' dictionary named
'cif_core.dic' version 2.4.1 from 2010-06-29.

Automatic conversion script
Id: cif_fix_enum 1527 2010-12-29 10:47:43Z saulius 
;
_cod_database_code 4311136

loop_
_symmetry_equiv_pos_as_xyz
'x, y, z'
'-x, -y, -z'

loop_
_atom_site_label
_atom_site_type_symbol
_atom_site_fract_x
_atom_site_fract_y
_atom_site_fract_z
_atom_site_U_iso_or_equiv
_atom_site_adp_type
_atom_site_occupancy
_atom_site_symmetry_multiplicity
_atom_site_calc_flag
_atom_site_refinement_flags
_atom_site_disorder_assembly
_atom_site_disorder_group
Au1 Au 0.52265(2) 1.39610(2) 0.265288(10) 0.01690(7) Uani 1 1 d . . .
Au2 Au 0.65663(2) 0.89360(2) 0.282365(11) 0.01705(7) Uani 1 1 d . . .
Tl1 Tl 0.68778(3) 0.63965(2) 0.300826(13) 0.02410(7) Uani 1 1 d . . .
Tl2 Tl 0.63708(3) 1.14867(2) 0.254134(12) 0.02427(7) Uani 1 1 d . . .
C1 C 0.5384(6) 1.3870(5) 0.1682(3) 0.0184(12) Uani 1 1 d DU . .
C2 C 0.4110(7) 1.3614(5) 0.1258(3) 0.0235(13) Uani 1 1 d DU . .
C3 C 0.4211(7) 1.3478(5) 0.0602(3) 0.0238(13) Uani 1 1 d DU . .
C4 C 0.5631(7) 1.3605(6) 0.0349(3) 0.0245(13) Uani 1 1 d DU . .
C5 C 0.6935(7) 1.3884(6) 0.0757(3) 0.0231(13) Uani 1 1 d DU . .
C6 C 0.6777(6) 1.3993(6) 0.1410(3) 0.0195(12) Uani 1 1 d DU . .
Cl2 Cl 0.23272(18) 1.34905(19) 0.15585(8) 0.0359(4) Uani 1 1 d D . .
Cl3 Cl 0.2598(2) 1.31260(19) 0.00973(8) 0.0383(4) Uani 1 1 d D . .
Cl4 Cl 0.5780(2) 1.34098(19) -0.04612(8) 0.0364(4) Uani 1 1 d D . .
Cl5 Cl 0.87022(19) 1.40943(17) 0.04522(8) 0.0317(4) Uani 1 1 d D . .
Cl6 Cl 0.84348(17) 1.42598(16) 0.19104(8) 0.0280(3) Uani 1 1 d D . .
C11 C 0.5104(6) 1.3929(5) 0.3615(3) 0.0192(12) Uani 1 1 d DU . .
C12 C 0.6329(7) 1.3741(4) 0.4004(3) 0.0208(12) Uani 1 1 d DU . .
C13 C 0.6204(7) 1.3461(5) 0.4625(3) 0.0234(13) Uani 1 1 d DU . .
C14 C 0.4796(7) 1.3355(6) 0.4877(3) 0.0270(14) Uani 1 1 d DU . .
C15 C 0.3538(7) 1.3602(6) 0.4519(3) 0.0245(13) Uani 1 1 d DU . .
C16 C 0.3728(7) 1.3888(5) 0.3908(3) 0.0221(12) Uani 1 1 d DU . .
Cl12 Cl 0.81272(18) 1.38715(16) 0.37045(8) 0.0289(3) Uani 1 1 d D . .
Cl13 Cl 0.7758(2) 1.31835(18) 0.50619(9) 0.0388(4) Uani 1 1 d D . .
Cl14 Cl 0.4584(3) 1.28652(18) 0.56087(8) 0.0428(5) Uani 1 1 d D . .
Cl15 Cl 0.1793(2) 1.35088(18) 0.48418(10) 0.0411(5) Uani 1 1 d D . .
Cl16 Cl 0.21854(19) 1.42608(16) 0.34834(9) 0.0315(4) Uani 1 1 d D . .
C21 C 0.8679(7) 0.9146(5) 0.2464(3) 0.0188(12) Uani 1 1 d DU . .
C22 C 0.9861(6) 1.0050(5) 0.2720(3) 0.0200(12) Uani 1 1 d DU . .
C23 C 1.1278(6) 1.0217(5) 0.2467(3) 0.0205(12) Uani 1 1 d DU . .
C24 C 1.1559(7) 0.9453(5) 0.1935(3) 0.0220(13) Uani 1 1 d DU . .
C25 C 1.0417(6) 0.8519(5) 0.1668(3) 0.0197(12) Uani 1 1 d DU . .
C26 C 0.9010(6) 0.8396(5) 0.1933(3) 0.0176(11) Uani 1 1 d DU . .
Cl22 Cl 0.95606(18) 1.10358(15) 0.33777(8) 0.0286(4) Uani 1 1 d D . .
Cl23 Cl 1.26721(17) 1.13870(15) 0.27934(9) 0.0293(4) Uani 1 1 d D . .
Cl24 Cl 1.32815(19) 0.96628(18) 0.15969(9) 0.0340(4) Uani 1 1 d D . .
Cl25 Cl 1.0753(2) 0.75619(17) 0.10134(8) 0.0338(4) Uani 1 1 d D . .
Cl26 Cl 0.75976(18) 0.72437(15) 0.15779(8) 0.0277(3) Uani 1 1 d D . .
C31 C 0.4452(6) 0.8694(5) 0.3183(3) 0.0166(11) Uani 1 1 d DU . .
C32 C 0.3303(6) 0.7760(5) 0.2926(3) 0.0182(12) Uani 1 1 d DU . .
C33 C 0.1876(6) 0.7565(5) 0.3169(3) 0.0202(12) Uani 1 1 d DU . .
C34 C 0.1554(7) 0.8334(5) 0.3692(3) 0.0214(12) Uani 1 1 d DU . .
C35 C 0.2677(7) 0.9282(6) 0.3965(3) 0.0213(12) Uani 1 1 d DU . .
C36 C 0.4082(6) 0.9434(5) 0.3701(3) 0.0192(12) Uani 1 1 d DU . .
Cl32 Cl 0.36416(17) 0.67788(15) 0.22675(8) 0.0274(3) Uani 1 1 d D . .
Cl33 Cl 0.05158(17) 0.63920(14) 0.28230(9) 0.0283(4) Uani 1 1 d D . .
Cl34 Cl -0.01787(18) 0.80979(17) 0.40172(8) 0.0303(4) Uani 1 1 d D . .
Cl35 Cl 0.2278(2) 1.02368(17) 0.46074(8) 0.0345(4) Uani 1 1 d D . .
Cl36 Cl 0.54488(18) 1.06178(15) 0.40522(8) 0.0301(4) Uani 1 1 d D . .
O O 0.7158(7) 1.0990(6) 0.1339(3) 0.0498(15) Uani 1 1 d U . .
C41 C 0.6383(11) 1.0355(10) 0.0771(5) 0.056(2) Uani 1 1 d U . .
H41A H 0.5468 1.0712 0.0667 0.067 Uiso 1 1 calc R . .
H41B H 0.6064 0.9493 0.0823 0.067 Uiso 1 1 calc R . .
C42 C 0.7455(10) 1.0462(8) 0.0253(4) 0.0434(19) Uani 1 1 d U . .
H42A H 0.7369 1.1188 0.0039 0.052 Uiso 1 1 calc R . .
H42B H 0.7268 0.9733 -0.0067 0.052 Uiso 1 1 calc R . .
C43 C 0.8980(10) 1.0573(9) 0.0604(4) 0.048(2) Uani 1 1 d U . .
H43A H 0.9253 0.9765 0.0651 0.057 Uiso 1 1 calc R . .
H43B H 0.9782 1.1036 0.0383 0.057 Uiso 1 1 calc R . .
C44 C 0.8758(9) 1.1243(8) 0.1236(4) 0.0406(18) Uani 1 1 d U . .
H44A H 0.9365 1.0966 0.1575 0.049 Uiso 1 1 calc R . .
H44B H 0.9080 1.2124 0.1236 0.049 Uiso 1 1 calc R . .

loop_
_atom_site_aniso_label
_atom_site_aniso_U_11
_atom_site_aniso_U_22
_atom_site_aniso_U_33
_atom_site_aniso_U_23
_atom_site_aniso_U_13
_atom_site_aniso_U_12
Au1 0.02037(11) 0.01737(12) 0.01263(12) 0.00138(8) 0.00143(8) 0.00213(8)
Au2 0.01735(11) 0.01565(12) 0.01766(12) 0.00132(9) 0.00131(8) 0.00149(8)
Tl1 0.02399(12) 0.01827(12) 0.02955(15) 0.00293(10) 0.00291(10) 0.00140(9)
Tl2 0.02809(13) 0.02120(13) 0.02492(14) 0.00339(10) 0.00403(10) 0.00730(9)
C1 0.025(3) 0.016(3) 0.014(3) 0.002(2) -0.002(2) 0.007(2)
C2 0.024(3) 0.024(3) 0.023(3) 0.002(3) 0.004(2) 0.004(2)
C3 0.028(3) 0.025(3) 0.018(3) 0.001(3) -0.004(2) 0.005(3)
C4 0.035(3) 0.026(3) 0.013(3) 0.001(3) 0.001(2) 0.008(3)
C5 0.027(3) 0.025(3) 0.019(3) 0.001(3) 0.008(2) 0.006(3)
C6 0.021(3) 0.021(3) 0.017(3) 0.001(2) -0.001(2) 0.004(2)
Cl2 0.0201(7) 0.0612(12) 0.0252(9) 0.0037(8) 0.0024(6) 0.0032(7)
Cl3 0.0336(9) 0.0583(12) 0.0211(9) 0.0006(8) -0.0087(7) 0.0072(8)
Cl4 0.0446(10) 0.0520(11) 0.0141(8) 0.0025(7) 0.0040(7) 0.0127(8)
Cl5 0.0296(8) 0.0415(10) 0.0247(8) 0.0047(7) 0.0112(7) 0.0045(7)
Cl6 0.0216(7) 0.0375(9) 0.0221(8) -0.0046(7) -0.0016(6) 0.0028(6)
C11 0.026(3) 0.014(3) 0.017(3) 0.000(2) 0.001(2) 0.007(2)
C12 0.027(3) 0.015(3) 0.021(3) -0.001(2) 0.005(2) 0.005(2)
C13 0.036(3) 0.018(3) 0.017(3) 0.001(2) -0.004(3) 0.007(3)
C14 0.051(4) 0.015(3) 0.015(3) -0.001(2) 0.007(3) 0.004(3)
C15 0.037(3) 0.018(3) 0.019(3) 0.003(2) 0.013(3) 0.003(3)
C16 0.030(3) 0.016(3) 0.020(3) -0.001(2) 0.006(2) 0.003(2)
Cl12 0.0236(7) 0.0382(9) 0.0249(8) 0.0028(7) 0.0002(6) 0.0063(6)
Cl13 0.0502(11) 0.0411(10) 0.0257(9) 0.0098(8) -0.0124(8) 0.0090(8)
Cl14 0.0763(14) 0.0372(10) 0.0165(8) 0.0071(7) 0.0120(9) 0.0084(9)
Cl15 0.0452(10) 0.0367(10) 0.0452(11) 0.0087(9) 0.0292(9) 0.0075(8)
Cl16 0.0260(8) 0.0378(10) 0.0329(9) 0.0049(7) 0.0039(7) 0.0107(7)
C21 0.020(3) 0.013(3) 0.025(3) 0.005(2) 0.003(2) 0.005(2)
C22 0.020(3) 0.020(3) 0.020(3) 0.005(2) -0.003(2) 0.004(2)
C23 0.020(3) 0.018(3) 0.025(3) 0.005(2) 0.000(2) 0.003(2)
C24 0.022(3) 0.026(3) 0.020(3) 0.008(3) 0.003(2) 0.006(2)
C25 0.023(3) 0.021(3) 0.016(3) 0.003(2) 0.003(2) 0.007(2)
C26 0.016(3) 0.019(3) 0.018(3) 0.008(2) 0.000(2) 0.000(2)
Cl22 0.0257(7) 0.0262(8) 0.0304(9) -0.0092(7) 0.0011(6) 0.0027(6)
Cl23 0.0212(7) 0.0232(8) 0.0408(10) 0.0003(7) 0.0002(7) -0.0022(6)
Cl24 0.0231(7) 0.0481(11) 0.0302(9) 0.0043(8) 0.0101(7) 0.0014(7)
Cl25 0.0334(9) 0.0425(10) 0.0239(9) -0.0082(7) 0.0066(7) 0.0090(7)
Cl26 0.0271(7) 0.0309(9) 0.0203(8) -0.0062(6) -0.0005(6) -0.0030(6)
C31 0.018(3) 0.013(3) 0.021(3) 0.008(2) -0.001(2) 0.006(2)
C32 0.020(3) 0.017(3) 0.017(3) -0.002(2) -0.004(2) 0.007(2)
C33 0.019(3) 0.021(3) 0.021(3) 0.006(2) -0.005(2) 0.002(2)
C34 0.021(3) 0.025(3) 0.020(3) 0.013(2) 0.002(2) 0.003(2)
C35 0.025(3) 0.027(3) 0.013(3) 0.005(2) 0.003(2) 0.005(2)
C36 0.022(3) 0.019(3) 0.017(3) 0.002(2) 0.001(2) 0.003(2)
Cl32 0.0239(7) 0.0261(8) 0.0296(9) -0.0087(7) 0.0006(6) 0.0050(6)
Cl33 0.0195(7) 0.0226(8) 0.0402(10) 0.0007(7) -0.0040(6) -0.0012(6)
Cl34 0.0211(7) 0.0435(10) 0.0265(9) 0.0087(7) 0.0065(6) 0.0009(7)
Cl35 0.0348(9) 0.0414(10) 0.0246(9) -0.0082(7) 0.0066(7) 0.0052(7)
Cl36 0.0292(8) 0.0281(8) 0.0268(9) -0.0086(7) 0.0024(6) -0.0063(6)
O 0.049(3) 0.072(4) 0.031(3) 0.004(3) 0.011(3) 0.016(3)
C41 0.050(5) 0.068(7) 0.045(5) 0.007(5) 0.007(4) -0.003(4)
C42 0.054(5) 0.050(5) 0.027(4) 0.006(4) 0.005(3) 0.006(4)
C43 0.055(5) 0.053(5) 0.040(5) 0.007(4) 0.010(4) 0.022(4)
C44 0.041(4) 0.046(5) 0.037(4) 0.005(4) 0.001(3) 0.015(3)

loop_
_atom_type_symbol
_atom_type_description
_atom_type_scat_dispersion_real
_atom_type_scat_dispersion_imag
_atom_type_scat_source
C C 0.0033 0.0016 'International Tables Vol C Tables 4.2.6.8 and 6.1.1.4'
H H 0.0000 0.0000 'International Tables Vol C Tables 4.2.6.8 and 6.1.1.4'
Tl Tl -2.8358 9.6688 'International Tables Vol C Tables 4.2.6.8 and 6.1.1.4'
Au Au -2.0133 8.8022 'International Tables Vol C Tables 4.2.6.8 and 6.1.1.4'
Cl Cl 0.1484 0.1585 'International Tables Vol C Tables 4.2.6.8 and 6.1.1.4'
O O 0.0106 0.0060 'International Tables Vol C Tables 4.2.6.8 and 6.1.1.4'

loop_
_geom_angle_atom_site_label_1
_geom_angle_atom_site_label_2
_geom_angle_atom_site_label_3
_geom_angle
_geom_angle_site_symmetry_1
_geom_angle_site_symmetry_3
_geom_angle_publ_flag
C11 Au1 C1 176.0(2) . . ?
C11 Au1 Tl1 84.70(15) . 1_565 ?
C1 Au1 Tl1 98.25(15) . 1_565 ?
C11 Au1 Tl2 89.72(15) . . ?
C1 Au1 Tl2 86.30(15) . . ?
Tl1 Au1 Tl2 130.142(10) 1_565 . ?
C21 Au2 C31 179.0(2) . . ?
C21 Au2 Tl1 89.46(15) . . ?
C31 Au2 Tl1 89.54(14) . . ?
C21 Au2 Tl2 87.06(15) . . ?
C31 Au2 Tl2 93.94(14) . . ?
Tl1 Au2 Tl2 175.570(11) . . ?
Au1 Tl1 Au2 138.712(11) 1_545 . ?
O Tl2 Au2 92.16(14) . . ?
O Tl2 Au1 107.69(14) . . ?
Au2 Tl2 Au1 157.060(11) . . ?
C6 C1 C2 115.7(6) . . ?
C6 C1 Au1 121.9(4) . . ?
C2 C1 Au1 122.3(4) . . ?
C3 C2 C1 122.6(6) . . ?
C3 C2 Cl2 118.7(5) . . ?
C1 C2 Cl2 118.7(5) . . ?
C2 C3 C4 119.9(5) . . ?
C2 C3 Cl3 120.8(5) . . ?
C4 C3 Cl3 119.4(5) . . ?
C5 C4 C3 119.3(6) . . ?
C5 C4 Cl4 120.1(5) . . ?
C3 C4 Cl4 120.5(5) . . ?
C6 C5 C4 118.7(5) . . ?
C6 C5 Cl5 121.3(5) . . ?
C4 C5 Cl5 120.0(5) . . ?
C1 C6 C5 123.8(5) . . ?
C1 C6 Cl6 118.5(5) . . ?
C5 C6 Cl6 117.7(4) . . ?
C12 C11 C16 114.7(6) . . ?
C12 C11 Au1 122.3(4) . . ?
C16 C11 Au1 122.1(4) . . ?
C13 C12 C11 123.8(6) . . ?
C13 C12 Cl12 117.6(5) . . ?
C11 C12 Cl12 118.6(5) . . ?
C14 C13 C12 119.0(6) . . ?
C14 C13 Cl13 120.1(5) . . ?
C12 C13 Cl13 120.9(5) . . ?
C13 C14 C15 119.6(6) . . ?
C13 C14 Cl14 119.7(5) . . ?
C15 C14 Cl14 120.7(5) . . ?
C16 C15 C14 118.9(6) . . ?
C16 C15 Cl15 121.5(5) . . ?
C14 C15 Cl15 119.5(5) . . ?
C15 C16 C11 123.8(6) . . ?
C15 C16 Cl16 118.4(5) . . ?
C11 C16 Cl16 117.7(5) . . ?
C22 C21 C26 115.4(6) . . ?
C22 C21 Au2 122.9(4) . . ?
C26 C21 Au2 121.7(4) . . ?
C23 C22 C21 123.1(6) . . ?
C23 C22 Cl22 117.9(4) . . ?
C21 C22 Cl22 119.0(5) . . ?
C22 C23 C24 119.7(5) . . ?
C22 C23 Cl23 120.6(5) . . ?
C24 C23 Cl23 119.7(5) . . ?
C23 C24 C25 119.3(6) . . ?
C23 C24 Cl24 120.8(4) . . ?
C25 C24 Cl24 119.9(5) . . ?
C26 C25 C24 119.0(5) . . ?
C26 C25 Cl25 121.2(5) . . ?
C24 C25 Cl25 119.8(5) . . ?
C25 C26 C21 123.5(5) . . ?
C25 C26 Cl26 117.8(5) . . ?
C21 C26 Cl26 118.7(4) . . ?
C36 C31 C32 115.4(5) . . ?
C36 C31 Au2 122.3(4) . . ?
C32 C31 Au2 122.2(4) . . ?
C33 C32 C31 123.2(5) . . ?
C33 C32 Cl32 117.5(4) . . ?
C31 C32 Cl32 119.3(5) . . ?
C34 C33 C32 119.4(5) . . ?
C34 C33 Cl33 120.3(5) . . ?
C32 C33 Cl33 120.3(5) . . ?
C33 C34 C35 119.3(6) . . ?
C33 C34 Cl34 120.6(4) . . ?
C35 C34 Cl34 120.0(5) . . ?
C36 C35 C34 118.8(5) . . ?
C36 C35 Cl35 121.8(5) . . ?
C34 C35 Cl35 119.4(5) . . ?
C31 C36 C35 123.9(5) . . ?
C31 C36 Cl36 118.5(4) . . ?
C35 C36 Cl36 117.6(5) . . ?
C41 O C44 108.4(6) . . ?
C41 O Tl2 134.4(5) . . ?
C44 O Tl2 116.5(5) . . ?
O C41 C42 107.5(7) . . ?
C41 C42 C43 102.7(7) . . ?
C44 C43 C42 103.2(7) . . ?
O C44 C43 106.9(7) . . ?

loop_
_geom_bond_atom_site_label_1
_geom_bond_atom_site_label_2
_geom_bond_distance
_geom_bond_site_symmetry_2
_geom_bond_publ_flag
Au1 C11 2.057(6) . ?
Au1 C1 2.065(6) . ?
Au1 Tl1 2.9078(3) 1_565 ?
Au1 Tl2 3.0918(3) . ?
Au2 C21 2.058(6) . ?
Au2 C31 2.060(6) . ?
Au2 Tl1 2.9794(3) . ?
Au2 Tl2 3.0267(3) . ?
Tl1 Au1 2.9078(3) 1_545 ?
Tl2 O 2.697(6) . ?
C1 C6 1.391(8) . ?
C1 C2 1.392(8) . ?
C2 C3 1.392(8) . ?
C2 Cl2 1.734(6) . ?
C3 C4 1.395(8) . ?
C3 Cl3 1.724(6) . ?
C4 C5 1.394(8) . ?
C4 Cl4 1.723(7) . ?
C5 C6 1.392(8) . ?
C5 Cl5 1.727(6) . ?
C6 Cl6 1.750(6) . ?
C11 C12 1.397(8) . ?
C11 C16 1.398(8) . ?
C12 C13 1.396(8) . ?
C12 Cl12 1.747(6) . ?
C13 C14 1.384(8) . ?
C13 Cl13 1.721(6) . ?
C14 C15 1.408(9) . ?
C14 Cl14 1.718(7) . ?
C15 C16 1.386(8) . ?
C15 Cl15 1.724(6) . ?
C16 Cl16 1.742(6) . ?
C21 C22 1.394(7) . ?
C21 C26 1.399(8) . ?
C22 C23 1.393(8) . ?
C22 Cl22 1.735(6) . ?
C23 C24 1.394(8) . ?
C23 Cl23 1.727(6) . ?
C24 C25 1.398(8) . ?
C24 Cl24 1.723(6) . ?
C25 C26 1.394(8) . ?
C25 Cl25 1.723(6) . ?
C26 Cl26 1.742(6) . ?
C31 C36 1.384(8) . ?
C31 C32 1.396(7) . ?
C32 C33 1.394(8) . ?
C32 Cl32 1.744(6) . ?
C33 C34 1.393(8) . ?
C33 Cl33 1.723(6) . ?
C34 C35 1.401(8) . ?
C34 Cl34 1.720(6) . ?
C35 C36 1.393(8) . ?
C35 Cl35 1.720(6) . ?
C36 Cl36 1.737(6) . ?
O C41 1.422(11) . ?
O C44 1.447(10) . ?
C41 C42 1.494(12) . ?
C42 C43 1.504(12) . ?
C43 C44 1.497(12) . ?
